data_4086081
loop_
_publ_author_name
'Abdel-Rahman, Obadah S.'
'Maurer, J\"org'
'Z\'ali\<s, Stanislav'
'Winter, Rainer F.'

_publ_section_title
;
 Ruthenium Styryl Complexes with Ligands Derived from 2-Hydroxy- and
 2-Mercaptopyridine and 2-Hydroxy- and 2-Mercaptoquinoline
;
_journal_issue 14
_journal_name_full Organometallics
_journal_page_first 3611
_journal_paper_doi 10.1021/acs.organomet.5b00401
_journal_volume 34
_journal_year 2015
_chemical_formula_moiety 'C27 H50 Cl N O P2 Ru'
_chemical_formula_sum 'C27 H50 Cl N O P2 Ru'
_chemical_formula_weight 603.14
_chemical_name_systematic
; 
 ? 
;
_space_group_IT_number 14
_symmetry_cell_setting monoclinic
_symmetry_space_group_name_Hall '-P 2ybc'
_symmetry_space_group_name_H-M 'P 1 21/c 1'
_atom_sites_solution_hydrogens geom
_atom_sites_solution_primary direct
_atom_sites_solution_secondary difmap
_audit_creation_method SHELXL-97
_cell_angle_alpha 90.00
_cell_angle_beta 95.00(3)
_cell_angle_gamma 90.00
_cell_formula_units_Z 4
_cell_length_a 17.119(3)
_cell_length_b 14.860(3)
_cell_length_c 11.625(2)
_cell_measurement_reflns_used 39322
_cell_measurement_temperature 100(2)
_cell_measurement_theta_max 27.22
_cell_measurement_theta_min 1.64
_cell_volume 2946.0(9)
_computing_cell_refinement 'STOE X-AREA'
_computing_data_collection 'STOE X-AREA'
_computing_data_reduction 'STOE X-RED'
_computing_structure_refinement 'SHELXL-97 (Sheldrick, 1997)'
_computing_structure_solution 'SHELXS-97 (Sheldrick, 1990)'
_diffrn_ambient_temperature 100(2)
_diffrn_detector_area_resol_mean 6.67
_diffrn_measured_fraction_theta_full 0.990
_diffrn_measured_fraction_theta_max 0.990
_diffrn_measurement_device_type 'STOE IPDS 2T'
_diffrn_measurement_method 'rotation method'
_diffrn_radiation_monochromator graphite
_diffrn_radiation_source 'fine-focus sealed tube'
_diffrn_radiation_type MoK\a
_diffrn_radiation_wavelength 0.71073
_diffrn_reflns_av_R_equivalents 0.0701
_diffrn_reflns_av_sigmaI/netI 0.0444
_diffrn_reflns_limit_h_max 21
_diffrn_reflns_limit_h_min -21
_diffrn_reflns_limit_k_max 18
_diffrn_reflns_limit_k_min -18
_diffrn_reflns_limit_l_max 14
_diffrn_reflns_limit_l_min -14
_diffrn_reflns_number 40503
_diffrn_reflns_theta_full 26.84
_diffrn_reflns_theta_max 26.84
_diffrn_reflns_theta_min 1.82
_exptl_absorpt_coefficient_mu 0.751
_exptl_absorpt_correction_T_max 0.9702
_exptl_absorpt_correction_T_min 0.8787
_exptl_absorpt_correction_type integration
_exptl_absorpt_process_details empirical
_exptl_crystal_colour pink
_exptl_crystal_density_diffrn 1.360
_exptl_crystal_density_method 'not measured'
_exptl_crystal_description plate
_exptl_crystal_F_000 1272
_exptl_crystal_size_max 0.300
_exptl_crystal_size_mid 0.183
_exptl_crystal_size_min 0.050
_refine_diff_density_max 0.877
_refine_diff_density_min -0.818
_refine_diff_density_rms 0.083
_refine_ls_extinction_method none
_refine_ls_goodness_of_fit_ref 1.096
_refine_ls_hydrogen_treatment constr
_refine_ls_matrix_type full
_refine_ls_number_parameters 298
_refine_ls_number_reflns 6267
_refine_ls_number_restraints 0
_refine_ls_restrained_S_all 1.096
_refine_ls_R_factor_all 0.0630
_refine_ls_R_factor_gt 0.0436
_refine_ls_shift/su_max 0.001
_refine_ls_shift/su_mean 0.000
_refine_ls_structure_factor_coef Fsqd
_refine_ls_weighting_details 'calc w=1/[\s^2^(Fo^2^)+(0.0281P)^2^+2.7620P] where P=(Fo^2^+2Fc^2^)/3'
_refine_ls_weighting_scheme calc
_refine_ls_wR_factor_gt 0.0727
_refine_ls_wR_factor_ref 0.0767
_reflns_number_gt 5119
_reflns_number_total 6267
_reflns_threshold_expression >2sigma(I)
_cod_data_source_file om5b00401_si_002.cif
_cod_data_source_block obada1a
_cod_depositor_comments 'Adding full bibliography for 4086081--4086085.cif.'
_cod_original_cell_volume 2946.0(10)
_cod_original_sg_symbol_H-M 'P 21/c'
_cod_database_code 4086081

loop_
_symmetry_equiv_pos_as_xyz
'x, y, z'
'-x, y+1/2, -z+1/2'
'-x, -y, -z'
'x, -y-1/2, z-1/2'

loop_
_atom_site_label
_atom_site_type_symbol
_atom_site_fract_x
_atom_site_fract_y
_atom_site_fract_z
_atom_site_U_iso_or_equiv
_atom_site_adp_type
_atom_site_occupancy
_atom_site_symmetry_multiplicity
_atom_site_calc_flag
_atom_site_refinement_flags
Ru1 Ru 0.210090(14) 0.487404(14) 0.36695(2) 0.01299(7) Uani 1 1 d .
P1 P 0.27342(5) 0.55124(5) 0.54168(7) 0.01606(16) Uani 1 1 d .
Cl1 Cl 0.11645(5) 0.41354(5) 0.48398(7) 0.02670(18) Uani 1 1 d .
O1 O 0.29845(14) 0.59396(15) 0.2152(2) 0.0229(5) Uani 1 1 d .
N1 N 0.55640(16) 0.06889(16) 0.4352(3) 0.0222(6) Uani 1 1 d .
H1A H 0.5480 0.0330 0.4931 0.027 Uiso 1 1 calc R
H1B H 0.5940 0.0566 0.3907 0.027 Uiso 1 1 calc R
C1 C 0.28926(18) 0.3880(2) 0.3747(3) 0.0182(6) Uani 1 1 d .
H1C H 0.2723 0.3368 0.4147 0.022 Uiso 1 1 calc R
P2 P 0.12800(4) 0.43761(5) 0.20087(7) 0.01407(16) Uani 1 1 d .
C2 C 0.35992(18) 0.3761(2) 0.3375(3) 0.0193(6) Uani 1 1 d .
H2A H 0.3791 0.4216 0.2899 0.023 Uiso 1 1 calc R
C3 C 0.41102(18) 0.29676(19) 0.3647(3) 0.0176(6) Uani 1 1 d .
C4 C 0.40166(18) 0.2409(2) 0.4598(3) 0.0175(6) Uani 1 1 d .
H4A H 0.3616 0.2540 0.5090 0.021 Uiso 1 1 calc R
C5 C 0.44994(18) 0.16650(19) 0.4836(3) 0.0175(6) Uani 1 1 d .
H5A H 0.4420 0.1293 0.5480 0.021 Uiso 1 1 calc R
C6 C 0.50969(17) 0.14606(19) 0.4139(3) 0.0163(6) Uani 1 1 d .
C7 C 0.52000(18) 0.2021(2) 0.3199(3) 0.0196(6) Uani 1 1 d .
H7A H 0.5608 0.1898 0.2717 0.024 Uiso 1 1 calc R
C8 C 0.47134(18) 0.2750(2) 0.2965(3) 0.0188(6) Uani 1 1 d .
H8A H 0.4792 0.3117 0.2316 0.023 Uiso 1 1 calc R
C9 C 0.26765(19) 0.5547(2) 0.2732(3) 0.0264(8) Uani 1 1 d .
C10 C 0.19541(19) 0.5992(2) 0.6253(3) 0.0208(7) Uani 1 1 d .
H10A H 0.1699 0.5467 0.6607 0.025 Uiso 1 1 calc R
C11 C 0.1310(2) 0.6452(2) 0.5467(3) 0.0264(7) Uani 1 1 d .
H11A H 0.0910 0.6694 0.5936 0.040 Uiso 1 1 calc R
H11B H 0.1069 0.6014 0.4915 0.040 Uiso 1 1 calc R
H11C H 0.1538 0.6945 0.5046 0.040 Uiso 1 1 calc R
C12 C 0.2233(2) 0.6615(2) 0.7255(3) 0.0292(8) Uani 1 1 d .
H12A H 0.1779 0.6827 0.7639 0.044 Uiso 1 1 calc R
H12B H 0.2508 0.7132 0.6958 0.044 Uiso 1 1 calc R
H12C H 0.2589 0.6285 0.7811 0.044 Uiso 1 1 calc R
C13 C 0.34583(19) 0.6426(2) 0.5272(3) 0.0214(7) Uani 1 1 d .
H13A H 0.3639 0.6629 0.6071 0.026 Uiso 1 1 calc R
C14 C 0.3114(2) 0.7250(2) 0.4622(3) 0.0261(7) Uani 1 1 d .
H14A H 0.3523 0.7707 0.4579 0.039 Uiso 1 1 calc R
H14B H 0.2686 0.7498 0.5031 0.039 Uiso 1 1 calc R
H14C H 0.2913 0.7073 0.3840 0.039 Uiso 1 1 calc R
C15 C 0.4180(2) 0.6066(2) 0.4729(3) 0.0265(7) Uani 1 1 d .
H15A H 0.4556 0.6556 0.4662 0.040 Uiso 1 1 calc R
H15B H 0.4020 0.5823 0.3961 0.040 Uiso 1 1 calc R
H15C H 0.4424 0.5589 0.5218 0.040 Uiso 1 1 calc R
C16 C 0.33160(19) 0.4702(2) 0.6374(3) 0.0211(7) Uani 1 1 d .
H16A H 0.3675 0.4390 0.5869 0.025 Uiso 1 1 calc R
C17 C 0.3847(2) 0.5099(2) 0.7378(3) 0.0339(8) Uani 1 1 d .
H17A H 0.4121 0.4610 0.7814 0.051 Uiso 1 1 calc R
H17B H 0.3528 0.5437 0.7889 0.051 Uiso 1 1 calc R
H17C H 0.4233 0.5502 0.7074 0.051 Uiso 1 1 calc R
C18 C 0.2803(2) 0.3963(2) 0.6832(3) 0.0261(7) Uani 1 1 d .
H18A H 0.3131 0.3554 0.7327 0.039 Uiso 1 1 calc R
H18B H 0.2544 0.3626 0.6182 0.039 Uiso 1 1 calc R
H18C H 0.2406 0.4237 0.7281 0.039 Uiso 1 1 calc R
C19 C 0.04636(17) 0.5214(2) 0.1762(3) 0.0175(6) Uani 1 1 d .
H19A H 0.0241 0.5155 0.0941 0.021 Uiso 1 1 calc R
C20 C 0.0779(2) 0.6170(2) 0.1930(3) 0.0226(7) Uani 1 1 d .
H20A H 0.0347 0.6600 0.1799 0.034 Uiso 1 1 calc R
H20B H 0.1170 0.6285 0.1379 0.034 Uiso 1 1 calc R
H20C H 0.1024 0.6238 0.2719 0.034 Uiso 1 1 calc R
C21 C -0.02027(18) 0.5052(2) 0.2532(3) 0.0250(7) Uani 1 1 d .
H21A H -0.0611 0.5508 0.2368 0.038 Uiso 1 1 calc R
H21B H 0.0001 0.5093 0.3345 0.038 Uiso 1 1 calc R
H21C H -0.0425 0.4453 0.2377 0.038 Uiso 1 1 calc R
C22 C 0.16457(19) 0.4276(2) 0.0548(3) 0.0212(7) Uani 1 1 d .
H22A H 0.1236 0.3935 0.0060 0.025 Uiso 1 1 calc R
C23 C 0.1766(2) 0.5164(2) -0.0083(3) 0.0291(7) Uani 1 1 d .
H23A H 0.1955 0.5038 -0.0839 0.044 Uiso 1 1 calc R
H23B H 0.2153 0.5532 0.0375 0.044 Uiso 1 1 calc R
H23C H 0.1267 0.5489 -0.0190 0.044 Uiso 1 1 calc R
C24 C 0.2396(2) 0.3709(3) 0.0585(3) 0.0361(9) Uani 1 1 d .
H24A H 0.2572 0.3666 -0.0193 0.054 Uiso 1 1 calc R
H24B H 0.2289 0.3104 0.0870 0.054 Uiso 1 1 calc R
H24C H 0.2806 0.3993 0.1103 0.054 Uiso 1 1 calc R
C25 C 0.07514(18) 0.32967(19) 0.2181(3) 0.0182(6) Uani 1 1 d .
H25A H 0.0409 0.3396 0.2824 0.022 Uiso 1 1 calc R
C26 C 0.0203(2) 0.3022(2) 0.1134(3) 0.0286(8) Uani 1 1 d .
H26A H -0.0053 0.2452 0.1294 0.043 Uiso 1 1 calc R
H26B H 0.0506 0.2951 0.0462 0.043 Uiso 1 1 calc R
H26C H -0.0196 0.3489 0.0973 0.043 Uiso 1 1 calc R
C27 C 0.1306(2) 0.2524(2) 0.2575(4) 0.0283(8) Uani 1 1 d .
H27A H 0.1001 0.1973 0.2655 0.042 Uiso 1 1 calc R
H27B H 0.1586 0.2677 0.3320 0.042 Uiso 1 1 calc R
H27C H 0.1684 0.2429 0.2000 0.042 Uiso 1 1 calc R

loop_
_atom_site_aniso_label
_atom_site_aniso_U_11
_atom_site_aniso_U_22
_atom_site_aniso_U_33
_atom_site_aniso_U_23
_atom_site_aniso_U_13
_atom_site_aniso_U_12
Ru1 0.01263(11) 0.01148(10) 0.01471(12) -0.00032(10) 0.00041(8) 0.00022(10)
P1 0.0177(4) 0.0138(3) 0.0161(4) 0.0008(3) -0.0021(3) -0.0011(3)
Cl1 0.0270(4) 0.0290(4) 0.0244(4) -0.0031(3) 0.0039(3) -0.0034(3)
O1 0.0285(13) 0.0201(11) 0.0186(12) 0.0007(9) -0.0066(10) -0.0011(10)
N1 0.0229(14) 0.0161(13) 0.0279(16) 0.0036(11) 0.0047(12) 0.0048(10)
C1 0.0173(15) 0.0167(14) 0.0197(17) -0.0014(12) -0.0030(13) 0.0015(11)
P2 0.0136(4) 0.0133(3) 0.0153(4) -0.0015(3) 0.0012(3) 0.0011(3)
C2 0.0198(16) 0.0185(15) 0.0192(17) -0.0004(12) -0.0005(13) -0.0006(12)
C3 0.0154(15) 0.0174(14) 0.0194(17) -0.0009(12) -0.0025(12) -0.0004(11)
C4 0.0139(14) 0.0191(14) 0.0199(17) -0.0052(12) 0.0032(13) -0.0014(11)
C5 0.0202(15) 0.0171(14) 0.0151(16) 0.0011(11) 0.0014(13) -0.0025(11)
C6 0.0149(15) 0.0126(13) 0.0207(17) -0.0025(11) -0.0020(12) -0.0026(11)
C7 0.0181(16) 0.0220(15) 0.0189(17) -0.0031(12) 0.0029(13) 0.0010(12)
C8 0.0207(16) 0.0192(15) 0.0166(16) 0.0026(12) 0.0018(13) -0.0008(12)
C9 0.0150(15) 0.0293(17) 0.033(2) -0.0156(16) -0.0100(15) 0.0064(14)
C10 0.0239(17) 0.0177(15) 0.0207(17) -0.0016(12) 0.0010(14) -0.0009(12)
C11 0.0284(18) 0.0249(17) 0.0254(19) -0.0046(14) -0.0001(15) 0.0081(14)
C12 0.038(2) 0.0263(17) 0.023(2) -0.0043(14) 0.0003(16) 0.0009(15)
C13 0.0234(17) 0.0167(15) 0.0226(18) 0.0039(12) -0.0063(14) -0.0055(12)
C14 0.0342(19) 0.0175(15) 0.0250(19) 0.0046(13) -0.0071(15) -0.0032(13)
C15 0.0217(17) 0.0277(17) 0.029(2) 0.0057(14) -0.0024(15) -0.0071(13)
C16 0.0243(16) 0.0167(15) 0.0215(17) 0.0048(12) -0.0033(13) 0.0017(12)
C17 0.038(2) 0.0263(17) 0.033(2) 0.0087(15) -0.0191(16) -0.0029(16)
C18 0.0319(19) 0.0217(16) 0.0244(18) 0.0083(13) 0.0004(15) 0.0007(14)
C19 0.0174(14) 0.0167(13) 0.0182(15) -0.0003(12) -0.0007(12) 0.0023(12)
C20 0.0272(18) 0.0131(14) 0.0265(19) -0.0015(13) -0.0031(14) 0.0018(12)
C21 0.0214(15) 0.0235(17) 0.0310(18) 0.0041(13) 0.0068(14) 0.0080(13)
C22 0.0232(17) 0.0238(16) 0.0171(17) -0.0028(12) 0.0040(13) 0.0022(13)
C23 0.0278(17) 0.0363(18) 0.0243(18) 0.0049(16) 0.0081(14) 0.0031(15)
C24 0.036(2) 0.047(2) 0.028(2) 0.0029(17) 0.0149(17) 0.0214(18)
C25 0.0178(15) 0.0150(14) 0.0220(18) -0.0012(12) 0.0025(13) -0.0028(11)
C26 0.0294(19) 0.0258(17) 0.030(2) -0.0020(14) -0.0041(16) -0.0105(14)
C27 0.0234(17) 0.0152(15) 0.046(2) 0.0002(14) 0.0004(16) 0.0003(12)

loop_
_atom_type_symbol
_atom_type_description
_atom_type_scat_dispersion_real
_atom_type_scat_dispersion_imag
_atom_type_scat_source
C C 0.0033 0.0016 'International Tables Vol C Tables 4.2.6.8 and 6.1.1.4'
H H 0.0000 0.0000 'International Tables Vol C Tables 4.2.6.8 and 6.1.1.4'
N N 0.0061 0.0033 'International Tables Vol C Tables 4.2.6.8 and 6.1.1.4'
O O 0.0106 0.0060 'International Tables Vol C Tables 4.2.6.8 and 6.1.1.4'
P P 0.1023 0.0942 'International Tables Vol C Tables 4.2.6.8 and 6.1.1.4'
Cl Cl 0.1484 0.1585 'International Tables Vol C Tables 4.2.6.8 and 6.1.1.4'
Ru Ru -1.2594 0.8363 'International Tables Vol C Tables 4.2.6.8 and 6.1.1.4'

loop_
_geom_angle_atom_site_label_1
_geom_angle_atom_site_label_2
_geom_angle_atom_site_label_3
_geom_angle
C9 Ru1 C1 91.86(14)
C9 Ru1 P2 89.84(11)
C1 Ru1 P2 98.93(9)
C9 Ru1 P1 93.50(11)
C1 Ru1 P1 89.96(9)
P2 Ru1 P1 170.40(3)
C9 Ru1 Cl1 171.14(10)
C1 Ru1 Cl1 96.75(9)
P2 Ru1 Cl1 86.74(3)
P1 Ru1 Cl1 88.65(3)
C13 P1 C10 106.42(15)
C13 P1 C16 101.55(15)
C10 P1 C16 107.79(15)
C13 P1 Ru1 117.77(12)
C10 P1 Ru1 107.46(11)
C16 P1 Ru1 115.17(11)
C6 N1 H1A 120.0
C6 N1 H1B 120.0
H1A N1 H1B 120.0
C2 C1 Ru1 135.6(2)
C2 C1 H1C 112.2
Ru1 C1 H1C 112.2
C25 P2 C22 103.55(15)
C25 P2 C19 103.05(14)
C22 P2 C19 102.61(14)
C25 P2 Ru1 115.76(11)
C22 P2 Ru1 122.44(11)
C19 P2 Ru1 107.10(10)
C1 C2 C3 124.8(3)
C1 C2 H2A 117.6
C3 C2 H2A 117.6
C8 C3 C4 116.9(3)
C8 C3 C2 121.0(3)
C4 C3 C2 122.1(3)
C5 C4 C3 121.3(3)
C5 C4 H4A 119.4
C3 C4 H4A 119.4
C6 C5 C4 120.7(3)
C6 C5 H5A 119.6
C4 C5 H5A 119.6
C5 C6 C7 118.3(3)
C5 C6 N1 120.7(3)
C7 C6 N1 120.9(3)
C8 C7 C6 120.4(3)
C8 C7 H7A 119.8
C6 C7 H7A 119.8
C7 C8 C3 122.3(3)
C7 C8 H8A 118.8
C3 C8 H8A 118.8
O1 C9 Ru1 176.9(3)
C11 C10 C12 110.1(3)
C11 C10 P1 111.9(2)
C12 C10 P1 116.0(2)
C11 C10 H10A 106.0
C12 C10 H10A 106.0
P1 C10 H10A 106.0
C10 C11 H11A 109.5
C10 C11 H11B 109.5
H11A C11 H11B 109.5
C10 C11 H11C 109.5
H11A C11 H11C 109.5
H11B C11 H11C 109.5
C10 C12 H12A 109.5
C10 C12 H12B 109.5
H12A C12 H12B 109.5
C10 C12 H12C 109.5
H12A C12 H12C 109.5
H12B C12 H12C 109.5
C14 C13 C15 111.5(3)
C14 C13 P1 113.5(2)
C15 C13 P1 110.5(2)
C14 C13 H13A 107.0
C15 C13 H13A 107.0
P1 C13 H13A 107.0
C13 C14 H14A 109.5
C13 C14 H14B 109.5
H14A C14 H14B 109.5
C13 C14 H14C 109.5
H14A C14 H14C 109.5
H14B C14 H14C 109.5
C13 C15 H15A 109.5
C13 C15 H15B 109.5
H15A C15 H15B 109.5
C13 C15 H15C 109.5
H15A C15 H15C 109.5
H15B C15 H15C 109.5
C18 C16 C17 109.3(3)
C18 C16 P1 112.2(2)
C17 C16 P1 117.1(2)
C18 C16 H16A 105.8
C17 C16 H16A 105.8
P1 C16 H16A 105.8
C16 C17 H17A 109.5
C16 C17 H17B 109.5
H17A C17 H17B 109.5
C16 C17 H17C 109.5
H17A C17 H17C 109.5
H17B C17 H17C 109.5
C16 C18 H18A 109.5
C16 C18 H18B 109.5
H18A C18 H18B 109.5
C16 C18 H18C 109.5
H18A C18 H18C 109.5
H18B C18 H18C 109.5
C20 C19 C21 110.2(3)
C20 C19 P2 110.4(2)
C21 C19 P2 113.0(2)
C20 C19 H19A 107.7
C21 C19 H19A 107.7
P2 C19 H19A 107.7
C19 C20 H20A 109.5
C19 C20 H20B 109.5
H20A C20 H20B 109.5
C19 C20 H20C 109.5
H20A C20 H20C 109.5
H20B C20 H20C 109.5
C19 C21 H21A 109.5
C19 C21 H21B 109.5
H21A C21 H21B 109.5
C19 C21 H21C 109.5
H21A C21 H21C 109.5
H21B C21 H21C 109.5
C23 C22 C24 109.9(3)
C23 C22 P2 115.9(2)
C24 C22 P2 111.3(2)
C23 C22 H22A 106.4
C24 C22 H22A 106.4
P2 C22 H22A 106.4
C22 C23 H23A 109.5
C22 C23 H23B 109.5
H23A C23 H23B 109.5
C22 C23 H23C 109.5
H23A C23 H23C 109.5
H23B C23 H23C 109.5
C22 C24 H24A 109.5
C22 C24 H24B 109.5
H24A C24 H24B 109.5
C22 C24 H24C 109.5
H24A C24 H24C 109.5
H24B C24 H24C 109.5
C26 C25 C27 111.1(3)
C26 C25 P2 114.5(2)
C27 C25 P2 112.6(2)
C26 C25 H25A 106.0
C27 C25 H25A 106.0
P2 C25 H25A 106.0
C25 C26 H26A 109.5
C25 C26 H26B 109.5
H26A C26 H26B 109.5
C25 C26 H26C 109.5
H26A C26 H26C 109.5
H26B C26 H26C 109.5
C25 C27 H27A 109.5
C25 C27 H27B 109.5
H27A C27 H27B 109.5
C25 C27 H27C 109.5
H27A C27 H27C 109.5
H27B C27 H27C 109.5

loop_
_geom_bond_atom_site_label_1
_geom_bond_atom_site_label_2
_geom_bond_distance
Ru1 C9 1.829(4)
Ru1 C1 2.002(3)
Ru1 P2 2.4035(11)
Ru1 P1 2.4120(10)
Ru1 Cl1 2.4506(10)
P1 C13 1.856(3)
P1 C10 1.860(3)
P1 C16 1.868(3)
O1 C9 1.066(4)
N1 C6 1.408(4)
N1 H1A 0.8800
N1 H1B 0.8800
C1 C2 1.332(4)
C1 H1C 0.9500
P2 C25 1.861(3)
P2 C22 1.867(3)
P2 C19 1.875(3)
C2 C3 1.485(4)
C2 H2A 0.9500
C3 C8 1.393(4)
C3 C4 1.404(4)
C4 C5 1.393(4)
C4 H4A 0.9500
C5 C6 1.392(4)
C5 H5A 0.9500
C6 C7 1.398(4)
C7 C8 1.380(4)
C7 H7A 0.9500
C8 H8A 0.9500
C10 C11 1.531(5)
C10 C12 1.532(5)
C10 H10A 1.0000
C11 H11A 0.9800
C11 H11B 0.9800
C11 H11C 0.9800
C12 H12A 0.9800
C12 H12B 0.9800
C12 H12C 0.9800
C13 C14 1.529(4)
C13 C15 1.531(5)
C13 H13A 1.0000
C14 H14A 0.9800
C14 H14B 0.9800
C14 H14C 0.9800
C15 H15A 0.9800
C15 H15B 0.9800
C15 H15C 0.9800
C16 C18 1.529(4)
C16 C17 1.534(5)
C16 H16A 1.0000
C17 H17A 0.9800
C17 H17B 0.9800
C17 H17C 0.9800
C18 H18A 0.9800
C18 H18B 0.9800
C18 H18C 0.9800
C19 C20 1.526(4)
C19 C21 1.529(4)
C19 H19A 1.0000
C20 H20A 0.9800
C20 H20B 0.9800
C20 H20C 0.9800
C21 H21A 0.9800
C21 H21B 0.9800
C21 H21C 0.9800
C22 C23 1.531(5)
C22 C24 1.534(5)
C22 H22A 1.0000
C23 H23A 0.9800
C23 H23B 0.9800
C23 H23C 0.9800
C24 H24A 0.9800
C24 H24B 0.9800
C24 H24C 0.9800
C25 C26 1.527(5)
C25 C27 1.534(4)
C25 H25A 1.0000
C26 H26A 0.9800
C26 H26B 0.9800
C26 H26C 0.9800
C27 H27A 0.9800
C27 H27B 0.9800
C27 H27C 0.9800
